data_7034188
loop_
_publ_author_name
'Palacios, Laura'
'Di Giuseppe, Andrea'
'Castarlenas, Ricardo'
'Lahoz, Fernando J.'
'P\'erez-Torrente, Jes\'us J'
'Oro, Luis A.'

_publ_section_title
;
 Pyridine versus acetonitrile coordination in rhodium-N-heterocyclic
 carbene square-planar complexes.
;
_journal_issue 12
_journal_name_full 'Dalton transactions (Cambridge, England : 2003)'
_journal_page_first 5777
_journal_page_last 5789
_journal_paper_doi 10.1039/c5dt00182j
_journal_volume 44
_journal_year 2015
_chemical_formula_moiety 'C32 H41 Cl N3 O2 Rh'
_chemical_formula_sum 'C32 H41 Cl N3 O2 Rh'
_chemical_formula_weight 638.06
_chemical_name_systematic
;
 ?
;
_chemical_properties_physical Moisture-sensitive
_space_group_IT_number 62
_symmetry_cell_setting orthorhombic
_symmetry_space_group_name_Hall '-P 2ac 2n'
_symmetry_space_group_name_H-M 'P n m a'
_atom_sites_solution_hydrogens geom
_atom_sites_solution_primary direct
_atom_sites_solution_secondary difmap
_audit_creation_method SHELXL-97
_audit_update_record
;
2014-11-25 deposited with the CCDC.
2015-02-10 downloaded from the CCDC.
;
_cell_angle_alpha 90.00
_cell_angle_beta 90.00
_cell_angle_gamma 90.00
_cell_formula_units_Z 4
_cell_length_a 17.4494(10)
_cell_length_b 17.1900(10)
_cell_length_c 10.1596(6)
_cell_measurement_reflns_used 881
_cell_measurement_temperature 100(2)
_cell_measurement_theta_max 24.785
_cell_measurement_theta_min 2.319
_cell_volume 3047.4(3)
_computing_cell_refinement 'APEX2 v. 2009.7 (Bruker AXS, 2008)'
_computing_data_collection 'APEX2 v. 2009.7 (Bruker AXS, 2008)'
_computing_data_reduction 'APEX2 v. 2009.7 (Bruker AXS, 2008)'
_computing_molecular_graphics ORTEP
_computing_publication_material 'SHELXL-97 (Sheldrick, 1997)'
_computing_structure_refinement 'SHELXL-97 (Sheldrick, 1997)'
_computing_structure_solution 'SHELXS-97 (Sheldrick, 1990)'
_diffrn_ambient_temperature 100(2)
_diffrn_measured_fraction_theta_full 1.000
_diffrn_measured_fraction_theta_max 0.961
_diffrn_measurement_device_type 'Bruker APEX DUO system'
_diffrn_measurement_method '\w rotations with narrow frames'
_diffrn_radiation_monochromator graphite
_diffrn_radiation_source 'fine-focus sealed tube'
_diffrn_radiation_type MoK\a
_diffrn_radiation_wavelength 0.71073
_diffrn_reflns_av_R_equivalents 0.0652
_diffrn_reflns_av_sigmaI/netI 0.0439
_diffrn_reflns_limit_h_max 24
_diffrn_reflns_limit_h_min -24
_diffrn_reflns_limit_k_max 23
_diffrn_reflns_limit_k_min -23
_diffrn_reflns_limit_l_max 14
_diffrn_reflns_limit_l_min -14
_diffrn_reflns_number 34652
_diffrn_reflns_theta_full 29.00
_diffrn_reflns_theta_max 30.54
_diffrn_reflns_theta_min 2.32
_exptl_absorpt_coefficient_mu 0.681
_exptl_absorpt_correction_T_max 0.9572
_exptl_absorpt_correction_T_min 0.8573
_exptl_absorpt_correction_type multi-scan
_exptl_absorpt_process_details
; 
 Multi-scan correction included in APEX2 package (Bruker AXS, 2008)
;
_exptl_crystal_colour yellow
_exptl_crystal_density_diffrn 1.391
_exptl_crystal_density_method 'not measured'
_exptl_crystal_description prism
_exptl_crystal_F_000 1328
_exptl_crystal_recrystallization_method 'Re-crystallisation from solvent: toluene/hexane'
_exptl_crystal_size_max 0.142
_exptl_crystal_size_mid 0.065
_exptl_crystal_size_min 0.050
_refine_diff_density_max 0.598
_refine_diff_density_min -0.553
_refine_diff_density_rms 0.080
_refine_ls_extinction_method none
_refine_ls_goodness_of_fit_ref 1.024
_refine_ls_hydrogen_treatment refall
_refine_ls_matrix_type full
_refine_ls_number_parameters 296
_refine_ls_number_reflns 4620
_refine_ls_number_restraints 6
_refine_ls_restrained_S_all 1.024
_refine_ls_R_factor_all 0.0781
_refine_ls_R_factor_gt 0.0348
_refine_ls_shift/su_max 0.000
_refine_ls_shift/su_mean 0.000
_refine_ls_structure_factor_coef Fsqd
_refine_ls_weighting_details 'calc w=1/[\s^2^(Fo^2^)+(0.0330P)^2^+1.3328P] where P=(Fo^2^+2Fc^2^)/3'
_refine_ls_weighting_scheme calc
_refine_ls_wR_factor_gt 0.0715
_refine_ls_wR_factor_ref 0.0861
_reflns_number_gt 2699
_reflns_number_total 4620
_reflns_threshold_expression >2sigma(I)
_cod_data_source_file c5dt00182j2.cif
_cod_data_source_block compnd_18
_cod_depositor_comments
;
The following automatic conversions were performed:

'_symmetry_cell_setting' value 'Orthorhombic' changed to
'orthorhombic' according to
/usr/data/users/saulius/crontab/automatic-downloads/rss-feeds/RSC/lib/dictionaries/cif_core.dic
dictionary named 'cif_core.dic' version 2.4.2 from 2011-04-26.

Automatic conversion script
Id: cif_fix_values 3008 2015-01-20 13:52:24Z robertas 

 Adding full bibliography for 7034186--7034189.cif.
;
_cod_original_sg_symbol_Hall '-P 2ac 2n '
_cod_original_sg_symbol_H-M Pnma
_cod_database_code 7034188

loop_
_symmetry_equiv_pos_as_xyz
'x, y, z'
'-x+1/2, -y, z+1/2'
'-x, y+1/2, -z'
'x+1/2, -y+1/2, -z+1/2'
'-x, -y, -z'
'x-1/2, y, -z-1/2'
'x, -y-1/2, z'
'-x-1/2, y-1/2, z-1/2'

loop_
_atom_site_label
_atom_site_type_symbol
_atom_site_fract_x
_atom_site_fract_y
_atom_site_fract_z
_atom_site_U_iso_or_equiv
_atom_site_adp_type
_atom_site_occupancy
_atom_site_symmetry_multiplicity
_atom_site_calc_flag
_atom_site_refinement_flags
Rh1 Rh 0.003065(14) 0.2500 0.00111(3) 0.02052(7) Uani 1 2 d SD
Cl1A Cl -0.07050(13) 0.2500 -0.1852(2) 0.0499(9) Uani 0.616(6) 2 d SPD
Cl1B Cl 0.0805(3) 0.2500 0.1821(5) 0.0574(17) Uani 0.384(6) 2 d SPD
O1A O 0.0638(3) 0.2086(3) 0.1474(6) 0.086(2) Uani 0.616(6) 1 d PD
O1B O -0.0571(3) 0.2090(3) -0.1449(6) 0.0345(15) Uani 0.384(6) 1 d PD
N1 N 0.10486(17) 0.2500 -0.1174(3) 0.0284(7) Uani 1 2 d S
N2 N -0.13527(10) 0.18751(10) 0.14408(18) 0.0210(4) Uani 1 1 d .
C1 C 0.1742(3) 0.2500 -0.0614(6) 0.0468(11) Uani 1 2 d S
H1 H 0.170(2) 0.2500 0.019(4) 0.040(15) Uiso 1 2 d S
C2 C 0.2404(3) 0.2500 -0.1323(9) 0.0733(19) Uani 1 2 d S
H2 H 0.284(3) 0.2500 -0.086(6) 0.10(2) Uiso 1 2 d S
C3 C 0.2388(4) 0.2500 -0.2645(9) 0.083(2) Uani 1 2 d S
H3 H 0.282(4) 0.2500 -0.311(6) 0.12(2) Uiso 1 2 d S
C4 C 0.1685(5) 0.2500 -0.3241(7) 0.077(2) Uani 1 2 d S
H4 H 0.161(3) 0.2500 -0.401(5) 0.07(2) Uiso 1 2 d S
C5 C 0.1023(3) 0.2500 -0.2485(5) 0.0453(11) Uani 1 2 d S
H5 H 0.056(2) 0.2500 -0.284(4) 0.031(12) Uiso 1 2 d S
C6 C -0.09287(18) 0.2500 0.1059(3) 0.0199(7) Uani 1 2 d S
C7 C -0.20305(14) 0.21113(14) 0.2023(2) 0.0263(5) Uani 1 1 d .
H7 H -0.2374(14) 0.1785(15) 0.227(2) 0.028(7) Uiso 1 1 d .
C8 C -0.10957(13) 0.10689(13) 0.1401(2) 0.0232(5) Uani 1 1 d .
C9 C -0.13554(14) 0.05800(14) 0.0396(2) 0.0264(5) Uani 1 1 d .
C10 C -0.10980(17) -0.01870(15) 0.0415(3) 0.0335(6) Uani 1 1 d .
H10 H -0.1234(13) -0.0500(15) -0.031(2) 0.023(6) Uiso 1 1 d .
C11 C -0.06198(17) -0.04507(15) 0.1381(3) 0.0363(6) Uani 1 1 d .
H11 H -0.0461(15) -0.0953(17) 0.134(3) 0.041(8) Uiso 1 1 d .
C12 C -0.03883(16) 0.00362(15) 0.2387(3) 0.0342(6) Uani 1 1 d .
H12 H -0.0061(15) -0.0130(16) 0.305(3) 0.044(9) Uiso 1 1 d .
C13 C -0.06223(14) 0.08090(13) 0.2433(2) 0.0271(5) Uani 1 1 d .
C14 C -0.03998(16) 0.13251(15) 0.3580(3) 0.0321(6) Uani 1 1 d .
H14 H -0.0396(14) 0.1854(15) 0.329(2) 0.026(7) Uiso 1 1 d .
C15 C 0.0403(2) 0.1160(2) 0.4099(4) 0.0473(8) Uani 1 1 d .
H15A H 0.0519(18) 0.1541(19) 0.471(3) 0.049(9) Uiso 1 1 d .
H15B H 0.074(2) 0.115(2) 0.344(4) 0.072(13) Uiso 1 1 d .
H15C H 0.0431(17) 0.068(2) 0.453(3) 0.050(9) Uiso 1 1 d .
C16 C -0.0980(2) 0.1252(2) 0.4693(3) 0.0449(8) Uani 1 1 d .
H16A H -0.0987(16) 0.0733(18) 0.499(2) 0.041(8) Uiso 1 1 d .
H16B H -0.1501(16) 0.1352(16) 0.442(3) 0.042(8) Uiso 1 1 d .
H16C H -0.0829(17) 0.1598(19) 0.537(3) 0.057(10) Uiso 1 1 d .
C17 C -0.19154(15) 0.08471(15) -0.0647(3) 0.0314(6) Uani 1 1 d .
H17 H -0.1948(14) 0.1398(15) -0.064(3) 0.031(7) Uiso 1 1 d .
C18 C -0.1684(2) 0.0608(2) -0.2035(3) 0.0473(8) Uani 1 1 d .
H18A H -0.1676(19) 0.0043(19) -0.205(3) 0.060(10) Uiso 1 1 d .
H18B H -0.1188(18) 0.0784(18) -0.219(3) 0.054(10) Uiso 1 1 d .
H18C H -0.2028(17) 0.0807(17) -0.263(3) 0.045(9) Uiso 1 1 d .
C19 C -0.27161(19) 0.0544(3) -0.0327(4) 0.0537(9) Uani 1 1 d .
H19A H -0.3065(17) 0.0716(18) -0.094(3) 0.053(9) Uiso 1 1 d .
H19B H -0.2884(18) 0.0722(19) 0.052(3) 0.066(11) Uiso 1 1 d .
H19C H -0.270(2) 0.000(2) -0.039(4) 0.074(13) Uiso 1 1 d .

loop_
_atom_site_aniso_label
_atom_site_aniso_U_11
_atom_site_aniso_U_22
_atom_site_aniso_U_33
_atom_site_aniso_U_23
_atom_site_aniso_U_13
_atom_site_aniso_U_12
Rh1 0.02283(12) 0.01707(11) 0.02167(12) 0.000 0.00156(12) 0.000
Cl1A 0.0364(10) 0.088(3) 0.0253(11) 0.000 -0.0041(8) 0.000
Cl1B 0.035(2) 0.110(5) 0.027(2) 0.000 0.0011(15) 0.000
O1A 0.044(3) 0.163(7) 0.052(4) 0.062(4) 0.005(3) 0.023(4)
O1B 0.032(3) 0.046(4) 0.026(3) -0.012(3) -0.004(2) -0.007(3)
N1 0.0296(15) 0.0206(15) 0.0350(18) 0.000 0.0086(14) 0.000
N2 0.0232(9) 0.0196(10) 0.0201(10) 0.0004(7) 0.0012(8) 0.0006(8)
C1 0.034(2) 0.047(3) 0.059(3) 0.000 0.003(2) 0.000
C2 0.035(3) 0.054(3) 0.131(6) 0.000 0.031(4) 0.000
C3 0.070(4) 0.042(3) 0.137(7) 0.000 0.073(5) 0.000
C4 0.120(6) 0.045(3) 0.064(4) 0.000 0.054(4) 0.000
C5 0.063(3) 0.040(2) 0.033(2) 0.000 0.015(2) 0.000
C6 0.0240(15) 0.0176(16) 0.0182(17) 0.000 -0.0034(13) 0.000
C7 0.0252(12) 0.0268(12) 0.0269(13) 0.0019(10) 0.0047(10) -0.0037(10)
C8 0.0265(11) 0.0165(11) 0.0265(12) 0.0006(9) 0.0042(10) -0.0010(9)
C9 0.0285(12) 0.0251(12) 0.0256(12) -0.0021(10) 0.0034(10) -0.0045(10)
C10 0.0458(16) 0.0208(13) 0.0339(14) -0.0060(10) 0.0049(13) -0.0069(11)
C11 0.0488(16) 0.0159(13) 0.0442(17) -0.0005(11) 0.0054(13) 0.0016(12)
C12 0.0396(15) 0.0261(13) 0.0369(14) 0.0054(13) -0.0003(12) 0.0053(12)
C13 0.0320(13) 0.0222(12) 0.0269(12) 0.0025(10) 0.0015(10) -0.0030(10)
C14 0.0417(15) 0.0248(13) 0.0299(14) 0.0043(11) -0.0088(12) -0.0022(12)
C15 0.053(2) 0.0426(19) 0.047(2) 0.0027(16) -0.0189(18) 0.0016(16)
C16 0.063(2) 0.0389(17) 0.0331(17) -0.0028(13) -0.0039(15) -0.0013(16)
C17 0.0341(14) 0.0306(14) 0.0295(14) -0.0057(11) -0.0015(11) -0.0038(11)
C18 0.061(2) 0.050(2) 0.0302(16) -0.0071(14) -0.0059(16) 0.0027(18)
C19 0.0386(17) 0.068(3) 0.055(2) 0.0077(19) -0.0091(16) -0.0104(17)

loop_
_atom_type_symbol
_atom_type_description
_atom_type_scat_dispersion_real
_atom_type_scat_dispersion_imag
_atom_type_scat_source
C C 0.0030 0.0020 'International Tables Vol C Tables 4.2.6.8 and 6.1.1.4'
H H 0.0000 0.0000 'International Tables Vol C Tables 4.2.6.8 and 6.1.1.4'
N N 0.0060 0.0030 'International Tables Vol C Tables 4.2.6.8 and 6.1.1.4'
O O 0.0110 0.0060 'International Tables Vol C Tables 4.2.6.8 and 6.1.1.4'
Cl Cl 0.1480 0.1590 'International Tables Vol C Tables 4.2.6.8 and 6.1.1.4'
Rh Rh -1.1180 0.9190 'International Tables Vol C Tables 4.2.6.8 and 6.1.1.4'

loop_
_geom_angle_atom_site_label_1
_geom_angle_atom_site_label_2
_geom_angle_atom_site_label_3
_geom_angle
_geom_angle_site_symmetry_1
_geom_angle_site_symmetry_3
O1B Rh1 O1B 42.4(3) . 7_565
O1B Rh1 O1A 179.8(3) . 7_565
O1B Rh1 O1A 137.5(2) 7_565 7_565
O1B Rh1 O1A 137.5(2) . .
O1B Rh1 O1A 179.8(3) 7_565 .
O1A Rh1 O1A 42.6(3) 7_565 .
O1B Rh1 C6 87.37(17) . .
O1B Rh1 C6 87.37(17) 7_565 .
O1A Rh1 C6 92.83(17) 7_565 .
O1A Rh1 C6 92.83(17) . .
O1B Rh1 N1 91.07(17) . .
O1B Rh1 N1 91.07(17) 7_565 .
O1A Rh1 N1 88.73(17) 7_565 .
O1A Rh1 N1 88.73(17) . .
C6 Rh1 N1 178.33(12) . .
O1B Rh1 Cl1B 158.76(17) . .
O1B Rh1 Cl1B 158.76(17) 7_565 .
O1A Rh1 Cl1B 21.33(17) 7_565 .
O1A Rh1 Cl1B 21.33(17) . .
C6 Rh1 Cl1B 93.85(17) . .
N1 Rh1 Cl1B 87.83(17) . .
O1B Rh1 Cl1A 21.25(17) . .
O1B Rh1 Cl1A 21.25(17) 7_565 .
O1A Rh1 Cl1A 158.65(17) 7_565 .
O1A Rh1 Cl1A 158.65(17) . .
C6 Rh1 Cl1A 88.32(10) . .
N1 Rh1 Cl1A 90.01(10) . .
Cl1B Rh1 Cl1A 177.84(16) . .
O1B Cl1A O1B 112.5(8) 7_565 .
O1B Cl1A Rh1 56.4(4) 7_565 .
O1B Cl1A Rh1 56.4(4) . .
O1A Cl1B O1A 114.5(11) . 7_565
O1A Cl1B Rh1 57.3(6) . .
O1A Cl1B Rh1 57.3(6) 7_565 .
Cl1B O1A Rh1 101.3(6) . .
O1A O1A Rh1 68.69(17) 7_565 .
Cl1A O1B Rh1 102.4(5) . .
O1B O1B Rh1 68.78(17) 7_565 .
C5 N1 C1 117.2(4) . .
C5 N1 Rh1 122.2(3) . .
C1 N1 Rh1 120.7(3) . .
C6 N2 C7 110.80(19) . .
C6 N2 C8 125.13(18) . .
C7 N2 C8 123.65(19) . .
N1 C1 C2 122.8(6) . .
N1 C1 H1 110(3) . .
C2 C1 H1 127(3) . .
C3 C2 C1 120.8(7) . .
C3 C2 H2 123(4) . .
C1 C2 H2 117(4) . .
C2 C3 C4 117.5(6) . .
C2 C3 H3 121(4) . .
C4 C3 H3 122(4) . .
C3 C4 C5 120.1(6) . .
C3 C4 H4 126(4) . .
C5 C4 H4 114(4) . .
N1 C5 C4 121.7(6) . .
N1 C5 H5 116(3) . .
C4 C5 H5 122(3) . .
N2 C6 N2 104.3(3) 7_565 .
N2 C6 Rh1 127.71(13) 7_565 .
N2 C6 Rh1 127.71(13) . .
C7 C7 N2 107.07(13) 7_565 .
C7 C7 H7 130.8(17) 7_565 .
N2 C7 H7 122.1(17) . .
C9 C8 C13 122.9(2) . .
C9 C8 N2 119.5(2) . .
C13 C8 N2 117.5(2) . .
C10 C9 C8 117.0(2) . .
C10 C9 C17 120.3(2) . .
C8 C9 C17 122.6(2) . .
C11 C10 C9 121.4(2) . .
C11 C10 H10 121.7(15) . .
C9 C10 H10 116.7(15) . .
C10 C11 C12 120.6(2) . .
C10 C11 H11 118.0(18) . .
C12 C11 H11 121.4(18) . .
C11 C12 C13 121.2(3) . .
C11 C12 H12 122.0(19) . .
C13 C12 H12 116.8(19) . .
C12 C13 C8 116.8(2) . .
C12 C13 C14 120.7(2) . .
C8 C13 C14 122.5(2) . .
C13 C14 C16 110.6(2) . .
C13 C14 C15 113.1(2) . .
C16 C14 C15 109.8(3) . .
C13 C14 H14 108.8(14) . .
C16 C14 H14 108.2(15) . .
C15 C14 H14 106.1(15) . .
C14 C15 H15A 108(2) . .
C14 C15 H15B 111(2) . .
H15A C15 H15B 112(3) . .
C14 C15 H15C 112.0(19) . .
H15A C15 H15C 108(3) . .
H15B C15 H15C 107(3) . .
C14 C16 H16A 108.8(17) . .
C14 C16 H16B 113.7(17) . .
H16A C16 H16B 104(2) . .
C14 C16 H16C 107.6(19) . .
H16A C16 H16C 112(2) . .
H16B C16 H16C 111(3) . .
C9 C17 C18 113.3(2) . .
C9 C17 C19 109.8(2) . .
C18 C17 C19 110.3(3) . .
C9 C17 H17 109.7(16) . .
C18 C17 H17 106.9(16) . .
C19 C17 H17 106.5(15) . .
C17 C18 H18A 107.0(19) . .
C17 C18 H18B 108.2(19) . .
H18A C18 H18B 108(3) . .
C17 C18 H18C 109.6(18) . .
H18A C18 H18C 112(3) . .
H18B C18 H18C 112(3) . .
C17 C19 H19A 110.5(19) . .
C17 C19 H19B 111(2) . .
H19A C19 H19B 108(3) . .
C17 C19 H19C 107(2) . .
H19A C19 H19C 107(3) . .
H19B C19 H19C 113(3) . .

loop_
_geom_bond_atom_site_label_1
_geom_bond_atom_site_label_2
_geom_bond_distance
_geom_bond_site_symmetry_2
Rh1 O1B 1.949(6) .
Rh1 O1B 1.949(6) 7_565
Rh1 O1A 1.959(5) 7_565
Rh1 O1A 1.959(5) .
Rh1 C6 1.984(3) .
Rh1 N1 2.146(3) .
Rh1 Cl1B 2.282(5) .
Rh1 Cl1A 2.287(2) .
Cl1A O1B 0.849(6) 7_565
Cl1A O1B 0.849(6) .
Cl1B O1A 0.846(6) .
Cl1B O1A 0.846(6) 7_565
O1A O1A 1.424(11) 7_565
O1B O1B 1.411(10) 7_565
N1 C5 1.332(5) .
N1 C1 1.338(5) .
N2 C6 1.361(3) .
N2 C7 1.383(3) .
N2 C8 1.457(3) .
C1 C2 1.361(7) .
C1 H1 0.82(4) .
C2 C3 1.343(10) .
C2 H2 0.90(6) .
C3 C4 1.369(10) .
C3 H3 0.89(7) .
C4 C5 1.388(7) .
C4 H4 0.80(5) .
C5 H5 0.88(4) .
C6 N2 1.361(3) 7_565
C7 C7 1.336(5) 7_565
C7 H7 0.86(2) .
C8 C9 1.398(3) .
C8 C13 1.407(3) .
C9 C10 1.393(4) .
C9 C17 1.513(4) .
C10 C11 1.365(4) .
C10 H10 0.94(2) .
C11 C12 1.381(4) .
C11 H11 0.91(3) .
C12 C13 1.391(3) .
C12 H12 0.93(3) .
C13 C14 1.516(3) .
C14 C16 1.523(4) .
C14 C15 1.523(4) .
C14 H14 0.96(2) .
C15 H15A 0.93(3) .
C15 H15B 0.89(3) .
C15 H15C 0.93(3) .
C16 H16A 0.94(3) .
C16 H16B 0.96(3) .
C16 H16C 0.95(3) .
C17 C18 1.524(4) .
C17 C19 1.526(4) .
C17 H17 0.95(2) .
C18 H18A 0.97(3) .
C18 H18B 0.93(3) .
C18 H18C 0.92(3) .
C19 H19A 0.92(3) .
C19 H19B 0.95(3) .
C19 H19C 0.94(3) .

loop_
_geom_torsion_atom_site_label_1
_geom_torsion_atom_site_label_2
_geom_torsion_atom_site_label_3
_geom_torsion_atom_site_label_4
_geom_torsion
_geom_torsion_site_symmetry_1
_geom_torsion_site_symmetry_4
O1B Rh1 Cl1A O1B 174.2(10) . 7_565
O1A Rh1 Cl1A O1B -6.4(7) 7_565 7_565
O1A Rh1 Cl1A O1B -179.5(6) . 7_565
C6 Rh1 Cl1A O1B 87.1(5) . 7_565
N1 Rh1 Cl1A O1B -92.9(5) . 7_565
O1B Rh1 Cl1A O1B -174.2(10) 7_565 .
O1A Rh1 Cl1A O1B 179.5(6) 7_565 .
O1A Rh1 Cl1A O1B 6.4(7) . .
C6 Rh1 Cl1A O1B -87.1(5) . .
N1 Rh1 Cl1A O1B 92.9(5) . .
O1B Rh1 Cl1B O1A -4.7(11) . .
O1B Rh1 Cl1B O1A -179.4(6) 7_565 .
O1A Rh1 Cl1B O1A 175.9(14) 7_565 .
C6 Rh1 Cl1B O1A 87.9(7) . .
N1 Rh1 Cl1B O1A -92.1(7) . .
O1B Rh1 Cl1B O1A 4.7(11) 7_565 7_565
O1A Rh1 Cl1B O1A -175.9(14) . 7_565
C6 Rh1 Cl1B O1A -87.9(7) . 7_565
N1 Rh1 Cl1B O1A 92.1(7) . 7_565
Rh1 Cl1B O1A O1A -3.8(13) . 7_565
O1A Cl1B O1A Rh1 3.8(13) 7_565 .
O1A Rh1 O1A Cl1B -2.2(8) 7_565 .
C6 Rh1 O1A Cl1B -93.3(7) . .
N1 Rh1 O1A Cl1B 87.3(7) . .
Cl1A Rh1 O1A Cl1B 174.1(4) . .
C6 Rh1 O1A O1A -91.11(7) . 7_565
N1 Rh1 O1A O1A 89.50(7) . 7_565
Cl1B Rh1 O1A O1A 2.2(8) . 7_565
Cl1A Rh1 O1A O1A 176.3(5) . 7_565
Rh1 Cl1A O1B O1B 5.3(9) . 7_565
O1B Cl1A O1B Rh1 -5.3(9) 7_565 .
O1B Rh1 O1B Cl1A 3.1(5) 7_565 .
O1A Rh1 O1B Cl1A -176.6(4) . .
C6 Rh1 O1B Cl1A 92.1(5) . .
N1 Rh1 O1B Cl1A -87.3(5) . .
Cl1B Rh1 O1B Cl1A -174.0(4) . .
O1A Rh1 O1B O1B -179.7(3) . 7_565
C6 Rh1 O1B O1B 88.98(7) . 7_565
N1 Rh1 O1B O1B -90.41(7) . 7_565
Cl1B Rh1 O1B O1B -177.2(6) . 7_565
Cl1A Rh1 O1B O1B -3.1(5) . 7_565
O1B Rh1 N1 C5 21.22(17) . .
O1B Rh1 N1 C5 -21.22(17) 7_565 .
O1A Rh1 N1 C5 -158.68(17) 7_565 .
O1A Rh1 N1 C5 158.68(17) . .
Cl1B Rh1 N1 C5 180.0 . .
Cl1A Rh1 N1 C5 0.0 . .
O1B Rh1 N1 C1 -158.78(17) . .
O1B Rh1 N1 C1 158.78(17) 7_565 .
O1A Rh1 N1 C1 21.32(17) 7_565 .
O1A Rh1 N1 C1 -21.32(17) . .
Cl1B Rh1 N1 C1 0.0 . .
Cl1A Rh1 N1 C1 180.0 . .
C5 N1 C1 C2 0.0 . .
Rh1 N1 C1 C2 180.0 . .
N1 C1 C2 C3 0.0 . .
C1 C2 C3 C4 0.0 . .
C2 C3 C4 C5 0.0 . .
C1 N1 C5 C4 0.0 . .
Rh1 N1 C5 C4 180.0 . .
C3 C4 C5 N1 0.0 . .
C7 N2 C6 N2 1.1(3) . 7_565
C8 N2 C6 N2 -171.68(14) . 7_565
C7 N2 C6 Rh1 -172.8(2) . .
C8 N2 C6 Rh1 14.4(4) . .
O1B Rh1 C6 N2 -107.5(3) . 7_565
O1B Rh1 C6 N2 -65.0(3) 7_565 7_565
O1A Rh1 C6 N2 72.4(3) 7_565 7_565
O1A Rh1 C6 N2 115.1(3) . 7_565
Cl1B Rh1 C6 N2 93.7(2) . 7_565
Cl1A Rh1 C6 N2 -86.3(2) . 7_565
O1B Rh1 C6 N2 65.0(3) . .
O1B Rh1 C6 N2 107.5(3) 7_565 .
O1A Rh1 C6 N2 -115.1(3) 7_565 .
O1A Rh1 C6 N2 -72.4(3) . .
Cl1B Rh1 C6 N2 -93.7(2) . .
Cl1A Rh1 C6 N2 86.3(2) . .
C6 N2 C7 C7 -0.7(2) . 7_565
C8 N2 C7 C7 172.21(17) . 7_565
C6 N2 C8 C9 -103.0(3) . .
C7 N2 C8 C9 85.1(3) . .
C6 N2 C8 C13 80.3(3) . .
C7 N2 C8 C13 -91.6(3) . .
C13 C8 C9 C10 -2.7(4) . .
N2 C8 C9 C10 -179.3(2) . .
C13 C8 C9 C17 174.9(2) . .
N2 C8 C9 C17 -1.7(3) . .
C8 C9 C10 C11 0.7(4) . .
C17 C9 C10 C11 -177.0(3) . .
C9 C10 C11 C12 1.2(4) . .
C10 C11 C12 C13 -1.2(4) . .
C11 C12 C13 C8 -0.7(4) . .
C11 C12 C13 C14 176.7(3) . .
C9 C8 C13 C12 2.8(4) . .
N2 C8 C13 C12 179.4(2) . .
C9 C8 C13 C14 -174.6(2) . .
N2 C8 C13 C14 2.1(3) . .
C12 C13 C14 C16 -87.3(3) . .
C8 C13 C14 C16 90.0(3) . .
C12 C13 C14 C15 36.4(4) . .
C8 C13 C14 C15 -146.4(3) . .
C10 C9 C17 C18 -48.2(3) . .
C8 C9 C17 C18 134.2(3) . .
C10 C9 C17 C19 75.6(3) . .
C8 C9 C17 C19 -102.0(3) . .
